data_7048597
loop_
_publ_author_name
'Taakili, Rachid'
'Lepetit, Christine'
'Duhayon, Carine'
'Valyaev, Dmitry A.'
'Lugan, No\"el'
'Canac, Yves'

_publ_section_title
;
 Palladium(ii) pincer complexes of a C,C,C-NHC, diphosphonium bis(ylide)
 ligand.
;
_journal_issue 5
_journal_name_full 'Dalton transactions (Cambridge, England : 2003)'
_journal_page_first 1709
_journal_page_last 1721
_journal_paper_doi 10.1039/c8dt04316g
_journal_volume 48
_journal_year 2019
_chemical_formula_moiety 'C50 H49 Cl2 N3 P2 Pd, 2(C F3 O3 S)'
_chemical_formula_sum 'C52 H49 Cl2 F6 N3 O6 P2 Pd S2'
_chemical_formula_weight 1229.29
_space_group_IT_number 15
_space_group_name_Hall '-C 2yc'
_space_group_name_H-M_alt 'C 1 2/c 1'
_symmetry_cell_setting monoclinic
_symmetry_Int_Tables_number 15
_symmetry_space_group_name_Hall '-C 2yc'
_symmetry_space_group_name_H-M 'C 1 2/c 1'
_atom_sites_solution_hydrogens geom
_audit_creation_date 2018-12-17T22:51:41-00:00
_audit_creation_method 'WinGX routine CIF_UPDATE'
_audit_update_record
;
2018-12-20 deposited with the CCDC.
2018-12-26 downloaded from the CCDC.
;
_cell_angle_alpha 90
_cell_angle_beta 126.5450(10)
_cell_angle_gamma 90
_cell_formula_units_Z 4
_cell_length_a 25.8085(10)
_cell_length_b 13.8014(6)
_cell_length_c 18.8584(14)
_cell_measurement_reflns_used 9999
_cell_measurement_temperature 173(2)
_cell_measurement_theta_max 36.29
_cell_measurement_theta_min 2.55
_cell_measurement_wavelength 0.71073
_cell_volume 5396.6(5)
_computing_data_collection 'Apex3 v2016.9-0 (Bruker, 2016)'
_computing_molecular_graphics 'Ortep-3 for Windows (Farrugia, 1997)'
_computing_publication_material 'WinGX publication routines (Farrugia, 1999)'
_computing_structure_refinement 'SHELXL-2014/7 (Sheldrick, 2014)'
_computing_structure_solution 'SIR92 (Altomare et al., 1994)'
_diffrn_ambient_temperature 173(2)
_diffrn_measured_fraction_theta_full 0.993
_diffrn_measured_fraction_theta_max 0.994
_diffrn_measurement_device_type 'Bruker APEX II'
_diffrn_measurement_method 'phi and omega scans'
_diffrn_radiation_monochromator graphite
_diffrn_radiation_probe x-ray
_diffrn_radiation_type MoK\a
_diffrn_radiation_wavelength 0.71073
_diffrn_reflns_av_R_equivalents 0.0275
_diffrn_reflns_av_unetI/netI 0.0295
_diffrn_reflns_Laue_measured_fraction_full 0.993
_diffrn_reflns_Laue_measured_fraction_max 0.994
_diffrn_reflns_limit_h_max 20
_diffrn_reflns_limit_h_min -32
_diffrn_reflns_limit_k_max 15
_diffrn_reflns_limit_k_min -17
_diffrn_reflns_limit_l_max 23
_diffrn_reflns_limit_l_min -18
_diffrn_reflns_number 15653
_diffrn_reflns_point_group_measured_fraction_full 0.993
_diffrn_reflns_point_group_measured_fraction_max 0.994
_diffrn_reflns_theta_full 25.242
_diffrn_reflns_theta_max 26.372
_diffrn_reflns_theta_min 2.554
_diffrn_standards_decay_% 0
_diffrn_standards_interval_count 0
_diffrn_standards_number 0
_exptl_absorpt_coefficient_mu 0.652
_exptl_absorpt_correction_T_max 0.7475
_exptl_absorpt_correction_T_min 0.7051
_exptl_absorpt_correction_type multi-scan
_exptl_absorpt_process_details
;
'SADABS, Sheldrick, Bruker, 2000'
;
_exptl_crystal_colour colourless
_exptl_crystal_density_diffrn 1.513
_exptl_crystal_density_method 'not measured'
_exptl_crystal_description cube
_exptl_crystal_F_000 2504
_exptl_crystal_size_max 0.15
_exptl_crystal_size_mid 0.15
_exptl_crystal_size_min 0.15
_refine_diff_density_max 0.613
_refine_diff_density_min -0.549
_refine_diff_density_rms 0.063
_refine_ls_extinction_method none
_refine_ls_goodness_of_fit_ref 1.044
_refine_ls_hydrogen_treatment constr
_refine_ls_matrix_type full
_refine_ls_number_parameters 336
_refine_ls_number_reflns 5491
_refine_ls_number_restraints 0
_refine_ls_restrained_S_all 1.044
_refine_ls_R_factor_all 0.0354
_refine_ls_R_factor_gt 0.0315
_refine_ls_shift/su_max 0.001
_refine_ls_shift/su_mean 0
_refine_ls_structure_factor_coef Fsqd
_refine_ls_weighting_details 'w=1/[\s^2^(Fo^2^)+(0.0257P)^2^+13.5995P] where P=(Fo^2^+2Fc^2^)/3'
_refine_ls_weighting_scheme calc
_refine_ls_wR_factor_gt 0.0756
_refine_ls_wR_factor_ref 0.0786
_reflns_Friedel_coverage 0
_reflns_number_gt 5045
_reflns_number_total 5491
_reflns_threshold_expression 'I > 2\s(I)'
_cod_data_source_file c8dt04316g2.cif
_cod_data_source_block yc170214_0ma_a
_cod_depositor_comments 'Adding full bibliography for 7048596--7048601.cif.'
_cod_original_sg_symbol_H-M 'C 2/c'
_cod_database_code 7048597

loop_
_symmetry_equiv_pos_as_xyz
'x, y, z'
'-x, y, -z+1/2'
'x+1/2, y+1/2, z'
'-x+1/2, y+1/2, -z+1/2'
'-x, -y, -z'
'x, -y, z-1/2'
'-x+1/2, -y+1/2, -z'
'x+1/2, -y+1/2, z-1/2'

loop_
_atom_site_label
_atom_site_type_symbol
_atom_site_fract_x
_atom_site_fract_y
_atom_site_fract_z
_atom_site_U_iso_or_equiv
_atom_site_adp_type
_atom_site_occupancy
_atom_site_site_symmetry_order
_atom_site_calc_flag
_atom_site_refinement_flags_posn
_atom_site_refinement_flags_adp
_atom_site_refinement_flags_occupancy
C1 C 0.5 0.5500(2) 0.75 0.0168(5) Uani 1 2 d S T P
C2 C 0.50037(12) 0.39488(16) 0.71462(15) 0.0292(5) Uani 1 1 d . . .
H2 H 0.5005 0.3396 0.6846 0.035 Uiso 1 1 calc R U .
C4 C 0.50330(10) 0.52352(16) 0.62174(13) 0.0217(4) Uani 1 1 d . . .
H4A H 0.5038 0.5952 0.6206 0.026 Uiso 1 1 calc R U .
H4B H 0.4642 0.5009 0.5647 0.026 Uiso 1 1 calc R U .
C5 C 0.56328(10) 0.48432(17) 0.63314(13) 0.0240(4) Uani 1 1 d . . .
H5A H 0.5588 0.4936 0.5776 0.029 Uiso 1 1 calc R U .
H5B H 0.5673 0.414 0.6458 0.029 Uiso 1 1 calc R U .
C6 C 0.62431(10) 0.53656(16) 0.70898(13) 0.0218(4) Uani 1 1 d . . .
H6A H 0.619 0.5519 0.7556 0.026 Uiso 1 1 calc R U .
H6B H 0.6284 0.5987 0.6865 0.026 Uiso 1 1 calc R U .
C11 C 0.71790(10) 0.45573(15) 0.68196(13) 0.0218(4) Uani 1 1 d . . .
C12 C 0.77185(11) 0.40170(17) 0.70544(16) 0.0285(5) Uani 1 1 d . . .
H12 H 0.7982 0.3713 0.7616 0.034 Uiso 1 1 calc R U .
C13 C 0.78638(12) 0.39296(19) 0.64561(18) 0.0364(6) Uani 1 1 d . . .
H13 H 0.8231 0.3567 0.6611 0.044 Uiso 1 1 calc R U .
C14 C 0.74775(14) 0.4367(2) 0.56376(18) 0.0404(6) Uani 1 1 d . . .
H14 H 0.7576 0.4297 0.5229 0.049 Uiso 1 1 calc R U .
C15 C 0.69499(13) 0.4905(2) 0.54116(17) 0.0414(6) Uani 1 1 d . . .
H15 H 0.6686 0.5204 0.4848 0.05 Uiso 1 1 calc R U .
C16 C 0.68011(11) 0.50133(18) 0.60029(15) 0.0300(5) Uani 1 1 d . . .
H16 H 0.6443 0.5397 0.585 0.036 Uiso 1 1 calc R U .
C21 C 0.76168(10) 0.53101(16) 0.85553(13) 0.0226(4) Uani 1 1 d . . .
C22 C 0.81508(12) 0.47717(19) 0.92075(16) 0.0351(5) Uani 1 1 d . . .
H22 H 0.8168 0.4094 0.9136 0.042 Uiso 1 1 calc R U .
C23 C 0.86572(12) 0.5236(2) 0.99635(16) 0.0403(6) Uani 1 1 d . . .
H23 H 0.9024 0.4876 1.041 0.048 Uiso 1 1 calc R U .
C24 C 0.86280(11) 0.62213(19) 1.00656(15) 0.0320(5) Uani 1 1 d . . .
H24 H 0.8976 0.6536 1.0583 0.038 Uiso 1 1 calc R U .
C25 C 0.80973(11) 0.67518(17) 0.94219(15) 0.0297(5) Uani 1 1 d . . .
H25 H 0.808 0.7428 0.9501 0.036 Uiso 1 1 calc R U .
C26 C 0.75888(11) 0.63020(16) 0.86605(14) 0.0260(4) Uani 1 1 d . . .
H26 H 0.7225 0.6668 0.8215 0.031 Uiso 1 1 calc R U .
C31 C 0.68795(11) 0.35232(16) 0.79067(14) 0.0255(4) Uani 1 1 d . . .
C32 C 0.68411(14) 0.26728(19) 0.74926(19) 0.0396(6) Uani 1 1 d . . .
H32 H 0.6881 0.2685 0.7024 0.047 Uiso 1 1 calc R U .
C33 C 0.67437(17) 0.1800(2) 0.7763(3) 0.0563(8) Uani 1 1 d . . .
H33 H 0.6723 0.1213 0.7484 0.068 Uiso 1 1 calc R U .
C34 C 0.66772(15) 0.1785(2) 0.8436(2) 0.0535(8) Uani 1 1 d . . .
H34 H 0.6611 0.1186 0.8619 0.064 Uiso 1 1 calc R U .
C35 C 0.67048(18) 0.2623(3) 0.8840(2) 0.0577(9) Uani 1 1 d . . .
H35 H 0.6651 0.2609 0.9297 0.069 Uiso 1 1 calc R U .
C36 C 0.68109(16) 0.3498(2) 0.85829(19) 0.0483(7) Uani 1 1 d . . .
H36 H 0.6837 0.4081 0.887 0.058 Uiso 1 1 calc R U .
C42 C 0.46853(17) 0.8932(2) 0.7744(2) 0.0749(13) Uani 1 1 d . . .
H42 H 0.4456 0.8587 0.7912 0.09 Uiso 1 1 calc R U .
C43 C 0.4685(2) 0.9941(3) 0.7758(3) 0.127(3) Uani 1 1 d . . .
H43 H 0.4466 1.0278 0.7946 0.152 Uiso 1 1 calc R U .
C44 C 0.5 1.0437(5) 0.75 0.170(6) Uani 1 2 d S T P
H44 H 0.5 1.1125 0.75 0.204 Uiso 1 2 calc R U P
C100 C 0.4907(2) 0.8134(3) 0.9961(3) 0.0780(13) Uani 1 1 d . . .
F1 F 0.51014(18) 0.7726(2) 0.9515(3) 0.1360(14) Uani 1 1 d . . .
F2 F 0.4759(2) 0.90431(18) 0.9700(3) 0.1467(16) Uani 1 1 d . . .
F3 F 0.53831(15) 0.8104(3) 1.0803(3) 0.1645(18) Uani 1 1 d . . .
N1 N 0.50094(8) 0.49101(13) 0.69395(11) 0.0196(3) Uani 1 1 d . . .
N3 N 0.5 0.8440(2) 0.75 0.0450(9) Uani 1 2 d S T P
O1 O 0.37388(14) 0.7638(2) 0.88175(16) 0.0895(10) Uani 1 1 d . . .
O2 O 0.41010(14) 0.79608(18) 1.03052(19) 0.0716(7) Uani 1 1 d . . .
O3 O 0.44519(10) 0.65199(14) 0.99680(15) 0.0531(5) Uani 1 1 d . . .
P1 P 0.69793(3) 0.46906(4) 0.75777(3) 0.01925(12) Uani 1 1 d . . .
Pd1 Pd 0.5 0.69170(2) 0.75 0.01968(7) Uani 1 2 d S T P
S1 S 0.42173(3) 0.74936(4) 0.97346(4) 0.03352(14) Uani 1 1 d . . .
Cl1 Cl 0.38901(2) 0.68715(4) 0.65018(3) 0.02653(12) Uani 1 1 d . . .

loop_
_atom_site_aniso_label
_atom_site_aniso_U_11
_atom_site_aniso_U_22
_atom_site_aniso_U_33
_atom_site_aniso_U_23
_atom_site_aniso_U_13
_atom_site_aniso_U_12
C1 0.0112(12) 0.0214(14) 0.0168(12) 0 0.0078(10) 0
C2 0.0401(13) 0.0201(11) 0.0368(12) -0.0030(9) 0.0280(11) -0.0009(9)
C4 0.0209(10) 0.0281(11) 0.0168(9) -0.0011(8) 0.0116(8) -0.0002(8)
C5 0.0231(11) 0.0329(12) 0.0199(10) -0.0067(9) 0.0150(9) -0.0031(9)
C6 0.0195(10) 0.0269(11) 0.0215(10) -0.0053(8) 0.0135(8) -0.0002(8)
C11 0.0232(10) 0.0239(11) 0.0229(10) -0.0045(8) 0.0162(9) -0.0025(8)
C12 0.0280(12) 0.0254(11) 0.0348(12) -0.0016(9) 0.0201(10) 0.0015(9)
C13 0.0353(13) 0.0346(13) 0.0534(15) -0.0089(11) 0.0340(13) -0.0004(10)
C14 0.0473(15) 0.0501(16) 0.0447(14) -0.0100(12) 0.0387(13) -0.0066(12)
C15 0.0423(15) 0.0613(18) 0.0309(12) 0.0050(12) 0.0273(12) -0.0006(13)
C16 0.0267(11) 0.0412(13) 0.0283(11) 0.0042(10) 0.0197(10) 0.0041(10)
C21 0.0224(10) 0.0269(11) 0.0195(9) -0.0048(8) 0.0131(8) -0.0013(8)
C22 0.0302(13) 0.0311(13) 0.0307(12) -0.0077(10) 0.0110(10) 0.0052(10)
C23 0.0260(12) 0.0447(15) 0.0304(12) -0.0065(11) 0.0061(10) 0.0085(11)
C24 0.0245(11) 0.0417(14) 0.0266(11) -0.0119(10) 0.0133(10) -0.0070(10)
C25 0.0327(12) 0.0245(11) 0.0311(12) -0.0058(9) 0.0184(10) -0.0060(9)
C26 0.0265(11) 0.0262(11) 0.0241(10) 0.0005(9) 0.0145(9) -0.0001(9)
C31 0.0265(11) 0.0261(11) 0.0237(10) 0.0010(9) 0.0147(9) -0.0020(9)
C32 0.0503(16) 0.0290(13) 0.0500(15) -0.0066(11) 0.0356(14) -0.0071(11)
C33 0.067(2) 0.0260(14) 0.086(2) -0.0032(14) 0.051(2) -0.0076(13)
C34 0.0447(17) 0.0416(17) 0.065(2) 0.0205(14) 0.0280(15) -0.0029(13)
C35 0.074(2) 0.059(2) 0.0515(18) 0.0123(15) 0.0438(18) -0.0106(17)
C36 0.076(2) 0.0424(16) 0.0452(15) -0.0049(13) 0.0463(16) -0.0116(14)
C42 0.053(2) 0.0433(18) 0.0554(19) -0.0198(15) -0.0070(15) 0.0237(15)
C43 0.073(3) 0.049(3) 0.111(4) -0.037(3) -0.025(3) 0.031(2)
C44 0.094(6) 0.024(3) 0.155(8) 0 -0.054(5) 0
C100 0.095(3) 0.053(2) 0.121(4) -0.034(2) 0.084(3) -0.035(2)
F1 0.187(3) 0.095(2) 0.256(4) -0.039(2) 0.202(3) -0.039(2)
F2 0.257(4) 0.0396(13) 0.271(4) -0.0365(19) 0.226(4) -0.0563(19)
F3 0.0654(18) 0.175(4) 0.171(3) -0.096(3) 0.026(2) -0.058(2)
N1 0.0216(9) 0.0208(9) 0.0199(8) -0.0010(7) 0.0144(7) 0.0002(7)
N3 0.0356(17) 0.0227(15) 0.0305(15) 0 -0.0053(13) 0
O1 0.0786(19) 0.0626(17) 0.0478(13) 0.0026(12) -0.0054(12) 0.0300(14)
O2 0.104(2) 0.0614(16) 0.0961(19) 0.0206(13) 0.0849(18) 0.0232(14)
O3 0.0531(13) 0.0257(10) 0.0668(13) 0.0144(9) 0.0282(11) 0.0081(9)
P1 0.0206(3) 0.0211(3) 0.0177(2) -0.00281(19) 0.0123(2) -0.00057(19)
Pd1 0.02063(12) 0.01718(12) 0.01660(11) 0 0.00857(9) 0
S1 0.0307(3) 0.0227(3) 0.0403(3) 0.0079(2) 0.0174(3) 0.0031(2)
Cl1 0.0187(2) 0.0267(3) 0.0260(3) 0.0094(2) 0.0090(2) 0.00430(19)

loop_
_atom_type_symbol
_atom_type_description
_atom_type_scat_dispersion_real
_atom_type_scat_dispersion_imag
_atom_type_scat_source
C C 0.0033 0.0016 'International Tables Vol C Tables 4.2.6.8 and 6.1.1.4'
H H 0 0 'International Tables Vol C Tables 4.2.6.8 and 6.1.1.4'
F F 0.0171 0.0103 'International Tables Vol C Tables 4.2.6.8 and 6.1.1.4'
N N 0.0061 0.0033 'International Tables Vol C Tables 4.2.6.8 and 6.1.1.4'
O O 0.0106 0.006 'International Tables Vol C Tables 4.2.6.8 and 6.1.1.4'
P P 0.1023 0.0942 'International Tables Vol C Tables 4.2.6.8 and 6.1.1.4'
Pd Pd -0.9988 1.0072 'International Tables Vol C Tables 4.2.6.8 and 6.1.1.4'
S S 0.1246 0.1234 'International Tables Vol C Tables 4.2.6.8 and 6.1.1.4'
Cl Cl 0.1484 0.1585 'International Tables Vol C Tables 4.2.6.8 and 6.1.1.4'

loop_
_geom_angle_atom_site_label_1
_geom_angle_atom_site_label_2
_geom_angle_atom_site_label_3
_geom_angle
_geom_angle_site_symmetry_1
_geom_angle_site_symmetry_3
N1 C1 N1 105.5(2) 2_656 .
N1 C1 Pd1 127.25(12) 2_656 .
N1 C1 Pd1 127.25(12) . .
C2 C2 N1 106.73(11) 2_656 .
C2 C2 H2 126.6 2_656 .
N1 C2 H2 126.6 . .
N1 C4 C5 111.03(17) . .
N1 C4 H4A 109.4 . .
C5 C4 H4A 109.4 . .
N1 C4 H4B 109.4 . .
C5 C4 H4B 109.4 . .
H4A C4 H4B 108 . .
C4 C5 C6 110.82(17) . .
C4 C5 H5A 109.5 . .
C6 C5 H5A 109.5 . .
C4 C5 H5B 109.5 . .
C6 C5 H5B 109.5 . .
H5A C5 H5B 108.1 . .
C5 C6 P1 114.68(15) . .
C5 C6 H6A 108.6 . .
P1 C6 H6A 108.6 . .
C5 C6 H6B 108.6 . .
P1 C6 H6B 108.6 . .
H6A C6 H6B 107.6 . .
C16 C11 C12 120.12(19) . .
C16 C11 P1 119.44(16) . .
C12 C11 P1 120.42(17) . .
C13 C12 C11 119.2(2) . .
C13 C12 H12 120.4 . .
C11 C12 H12 120.4 . .
C14 C13 C12 120.3(2) . .
C14 C13 H13 119.8 . .
C12 C13 H13 119.8 . .
C15 C14 C13 120.3(2) . .
C15 C14 H14 119.9 . .
C13 C14 H14 119.9 . .
C14 C15 C16 120.4(2) . .
C14 C15 H15 119.8 . .
C16 C15 H15 119.8 . .
C15 C16 C11 119.7(2) . .
C15 C16 H16 120.2 . .
C11 C16 H16 120.2 . .
C26 C21 C22 120.4(2) . .
C26 C21 P1 121.42(17) . .
C22 C21 P1 118.16(17) . .
C23 C22 C21 119.4(2) . .
C23 C22 H22 120.3 . .
C21 C22 H22 120.3 . .
C24 C23 C22 120.1(2) . .
C24 C23 H23 120 . .
C22 C23 H23 120 . .
C25 C24 C23 120.5(2) . .
C25 C24 H24 119.8 . .
C23 C24 H24 119.8 . .
C24 C25 C26 120.3(2) . .
C24 C25 H25 119.8 . .
C26 C25 H25 119.8 . .
C25 C26 C21 119.4(2) . .
C25 C26 H26 120.3 . .
C21 C26 H26 120.3 . .
C32 C31 C36 119.5(2) . .
C32 C31 P1 122.89(18) . .
C36 C31 P1 117.53(19) . .
C31 C32 C33 119.9(3) . .
C31 C32 H32 120.1 . .
C33 C32 H32 120.1 . .
C34 C33 C32 120.0(3) . .
C34 C33 H33 120 . .
C32 C33 H33 120 . .
C35 C34 C33 120.6(3) . .
C35 C34 H34 119.7 . .
C33 C34 H34 119.7 . .
C34 C35 C36 119.9(3) . .
C34 C35 H35 120.1 . .
C36 C35 H35 120.1 . .
C35 C36 C31 120.2(3) . .
C35 C36 H36 119.9 . .
C31 C36 H36 119.9 . .
N3 C42 C43 121.6(5) . .
N3 C42 H42 119.2 . .
C43 C42 H42 119.2 . .
C44 C43 C42 119.4(6) . .
C44 C43 H43 120.3 . .
C42 C43 H43 120.3 . .
C43 C44 C43 119.3(6) . 2_656
C43 C44 H44 120.4 . .
C43 C44 H44 120.4 2_656 .
F3 C100 F2 109.6(4) . .
F3 C100 F1 108.6(4) . .
F2 C100 F1 107.5(4) . .
F3 C100 S1 110.7(3) . .
F2 C100 S1 110.7(3) . .
F1 C100 S1 109.5(3) . .
C1 N1 C2 110.52(17) . .
C1 N1 C4 124.97(18) . .
C2 N1 C4 124.51(17) . .
C42 N3 C42 118.7(5) 2_656 .
C42 N3 Pd1 120.6(2) 2_656 .
C42 N3 Pd1 120.6(2) . .
C11 P1 C21 110.15(10) . .
C11 P1 C31 110.54(10) . .
C21 P1 C31 107.70(10) . .
C11 P1 C6 111.23(10) . .
C21 P1 C6 108.74(10) . .
C31 P1 C6 108.38(10) . .
C1 Pd1 N3 180 . .
C1 Pd1 Cl1 88.445(14) . 2_656
N3 Pd1 Cl1 91.555(14) . 2_656
C1 Pd1 Cl1 88.444(14) . .
N3 Pd1 Cl1 91.556(14) . .
Cl1 Pd1 Cl1 176.89(3) 2_656 .
O1 S1 O2 115.66(18) . .
O1 S1 O3 114.12(15) . .
O2 S1 O3 115.56(14) . .
O1 S1 C100 103.9(2) . .
O2 S1 C100 102.81(18) . .
O3 S1 C100 102.20(18) . .

loop_
_geom_bond_atom_site_label_1
_geom_bond_atom_site_label_2
_geom_bond_distance
_geom_bond_site_symmetry_2
C1 N1 1.346(2) 2_656
C1 N1 1.346(2) .
C1 Pd1 1.955(3) .
C2 C2 1.346(4) 2_656
C2 N1 1.385(3) .
C2 H2 0.95 .
C4 N1 1.469(2) .
C4 C5 1.529(3) .
C4 H4A 0.99 .
C4 H4B 0.99 .
C5 C6 1.537(3) .
C5 H5A 0.99 .
C5 H5B 0.99 .
C6 P1 1.801(2) .
C6 H6A 0.99 .
C6 H6B 0.99 .
C11 C16 1.390(3) .
C11 C12 1.399(3) .
C11 P1 1.795(2) .
C12 C13 1.390(3) .
C12 H12 0.95 .
C13 C14 1.382(4) .
C13 H13 0.95 .
C14 C15 1.377(4) .
C14 H14 0.95 .
C15 C16 1.387(3) .
C15 H15 0.95 .
C16 H16 0.95 .
C21 C26 1.391(3) .
C21 C22 1.395(3) .
C21 P1 1.796(2) .
C22 C23 1.390(3) .
C22 H22 0.95 .
C23 C24 1.381(4) .
C23 H23 0.95 .
C24 C25 1.380(3) .
C24 H24 0.95 .
C25 C26 1.388(3) .
C25 H25 0.95 .
C26 H26 0.95 .
C31 C32 1.380(3) .
C31 C36 1.388(3) .
C31 P1 1.799(2) .
C32 C33 1.388(4) .
C32 H32 0.95 .
C33 C34 1.378(5) .
C33 H33 0.95 .
C34 C35 1.364(5) .
C34 H34 0.95 .
C35 C36 1.387(4) .
C35 H35 0.95 .
C36 H36 0.95 .
C42 N3 1.333(4) .
C42 C43 1.392(5) .
C42 H42 0.95 .
C43 C44 1.356(8) .
C43 H43 0.95 .
C44 C43 1.356(8) 2_656
C44 H44 0.95 .
C100 F3 1.308(6) .
C100 F2 1.318(5) .
C100 F1 1.334(5) .
C100 S1 1.797(4) .
N3 C42 1.333(4) 2_656
N3 Pd1 2.102(3) .
O1 S1 1.419(2) .
O2 S1 1.431(2) .
O3 S1 1.4314(19) .
Pd1 Cl1 2.3088(5) 2_656
Pd1 Cl1 2.3089(5) .
